data_4346544
loop_
_publ_author_name
'Fuertes, Sara'
'Chueca, Andr\'es J'
'Sicilia, Violeta'

_publ_section_title
;
 Exploring the Transphobia Effect on Heteroleptic NHC Cycloplatinated
 Complexes.
;
_journal_issue 20
_journal_name_full 'Inorganic chemistry'
_journal_page_first 9885
_journal_page_last 9895
_journal_paper_doi 10.1021/acs.inorgchem.5b01655
_journal_volume 54
_journal_year 2015
_chemical_formula_moiety 'C33 H29 F6 N5 P2 Pt S'
_chemical_formula_sum 'C33 H29 F6 N5 P2 Pt S'
_chemical_formula_weight 898.70
_space_group_IT_number 14
_space_group_name_Hall '-P 2ybc'
_space_group_name_H-M_alt 'P 1 21/c 1'
_symmetry_cell_setting monoclinic
_symmetry_space_group_name_H-M 'P 1 21/c 1'
_atom_sites_solution_hydrogens geom
_atom_sites_solution_primary direct
_atom_sites_solution_secondary difmap
_audit_creation_method SHELXL-97
_cell_angle_alpha 90.000(5)
_cell_angle_beta 98.479(5)
_cell_angle_gamma 90.000(5)
_cell_formula_units_Z 4
_cell_length_a 20.129(5)
_cell_length_b 10.058(5)
_cell_length_c 16.558(5)
_cell_measurement_reflns_used 13055
_cell_measurement_temperature 100(2)
_cell_measurement_theta_max 29.2200
_cell_measurement_theta_min 4.4800
_cell_volume 3316(2)
_computing_cell_refinement
;
'Fri May 29 13:48:41 2015'
;
_computing_data_collection
;
'Fri May 29 13:48:41 2015'
;
_computing_data_reduction
;
'Fri May 29 13:48:41 2015'
;
_computing_structure_refinement 'SHELXL-97 (Sheldrick, 1997)'
_diffrn_ambient_temperature 100(2)
_diffrn_detector_area_resol_mean 16.0655
_diffrn_measured_fraction_theta_full 0.992
_diffrn_measured_fraction_theta_max 0.890
_diffrn_measurement_device_type 'Xcalibur, Sapphire3'
_diffrn_measurement_method '\w scans'
_diffrn_radiation_monochromator graphite
_diffrn_radiation_source 'fine-focus sealed tube'
_diffrn_radiation_type MoK\a
_diffrn_radiation_wavelength 0.71073
_diffrn_reflns_av_R_equivalents 0.0309
_diffrn_reflns_av_sigmaI/netI 0.0325
_diffrn_reflns_limit_h_max 26
_diffrn_reflns_limit_h_min -27
_diffrn_reflns_limit_k_max 13
_diffrn_reflns_limit_k_min -13
_diffrn_reflns_limit_l_max 20
_diffrn_reflns_limit_l_min -22
_diffrn_reflns_number 29616
_diffrn_reflns_theta_full 25.00
_diffrn_reflns_theta_max 29.30
_diffrn_reflns_theta_min 4.54
_exptl_absorpt_coefficient_mu 4.458
_exptl_absorpt_correction_T_max 1.00000
_exptl_absorpt_correction_T_min 0.63587
_exptl_absorpt_correction_type multi-scan
_exptl_absorpt_process_details
;
CrysAlisPro, Agilent Technologies,
Version 1.171.37.35 (release 13-08-2014 CrysAlis171 .NET)
(compiled Aug 13 2014,18:06:01)
Empirical absorption correction using spherical harmonics,
 implemented in SCALE3 ABSPACK scaling algorithm.
;
_exptl_crystal_colour yellow
_exptl_crystal_density_diffrn 1.800
_exptl_crystal_density_method 'not measured'
_exptl_crystal_description
;
'Fri May 29 13:48:41 2015'
;
_exptl_crystal_F_000 1760
_exptl_crystal_size_max 0.45
_exptl_crystal_size_mid 0.22
_exptl_crystal_size_min 0.22
_refine_diff_density_max 0.943
_refine_diff_density_min -0.827
_refine_diff_density_rms 0.107
_refine_ls_extinction_method none
_refine_ls_goodness_of_fit_ref 1.012
_refine_ls_hydrogen_treatment constr
_refine_ls_matrix_type full
_refine_ls_number_parameters 435
_refine_ls_number_reflns 8068
_refine_ls_number_restraints 0
_refine_ls_restrained_S_all 1.012
_refine_ls_R_factor_all 0.0309
_refine_ls_R_factor_gt 0.0240
_refine_ls_shift/su_max 0.003
_refine_ls_shift/su_mean 0.000
_refine_ls_structure_factor_coef Fsqd
_refine_ls_weighting_details 'calc w=1/[\s^2^(Fo^2^)+(0.0201P)^2^+3.3758P] where P=(Fo^2^+2Fc^2^)/3'
_refine_ls_weighting_scheme calc
_refine_ls_wR_factor_gt 0.0487
_refine_ls_wR_factor_ref 0.0513
_reflns_number_gt 7064
_reflns_number_total 8068
_reflns_threshold_expression >2sigma(I)
_cod_data_source_file ic5b01655_si_002.cif
_cod_data_source_block compound11
_cod_database_code 4346544

loop_
_symmetry_equiv_pos_as_xyz
'x, y, z'
'-x, y+1/2, -z+1/2'
'-x, -y, -z'
'x, -y-1/2, z-1/2'

loop_
_atom_site_label
_atom_site_type_symbol
_atom_site_fract_x
_atom_site_fract_y
_atom_site_fract_z
_atom_site_U_iso_or_equiv
_atom_site_adp_type
_atom_site_occupancy
_atom_site_symmetry_multiplicity
_atom_site_calc_flag
_atom_site_refinement_flags
Pt01 Pt 0.729083(5) 0.154794(9) 0.542956(6) 0.01205(4) Uani 1 1 d .
P1 P 0.82478(3) 0.21970(6) 0.49246(4) 0.01162(13) Uani 1 1 d .
S1 S 0.69041(3) 0.37842(7) 0.53240(4) 0.01747(14) Uani 1 1 d .
P2 P 0.60609(4) -0.03819(8) 0.26787(5) 0.02010(15) Uani 1 1 d .
F6 F 0.54748(8) 0.07105(16) 0.25709(11) 0.0268(4) Uani 1 1 d .
F4 F 0.66444(9) -0.14727(17) 0.27990(12) 0.0309(4) Uani 1 1 d .
F1 F 0.55362(8) -0.14840(16) 0.28851(11) 0.0278(4) Uani 1 1 d .
F3 F 0.62203(9) -0.00108(18) 0.36402(10) 0.0313(4) Uani 1 1 d .
F5 F 0.58972(9) -0.07381(17) 0.17301(10) 0.0303(4) Uani 1 1 d .
N5 N 0.63302(12) 0.3011(2) 0.37837(15) 0.0209(5) Uani 1 1 d .
H5 H 0.6396 0.2172 0.3860 0.025 Uiso 1 1 calc R
F2 F 0.65857(9) 0.07233(18) 0.24916(12) 0.0327(4) Uani 1 1 d .
C35 C 0.80798(13) 0.0188(3) 0.37927(16) 0.0155(5) Uani 1 1 d .
H35 H 0.7626 0.0306 0.3826 0.019 Uiso 1 1 calc R
C20 C 0.81400(13) 0.3600(2) 0.42198(16) 0.0127(5) Uani 1 1 d .
N1 N 0.65015(11) -0.0603(2) 0.59308(13) 0.0155(5) Uani 1 1 d .
N4 N 0.63273(11) 0.5123(2) 0.39829(14) 0.0199(5) Uani 1 1 d .
N2 N 0.58036(11) 0.1017(2) 0.58129(14) 0.0186(5) Uani 1 1 d .
N3 N 0.96227(12) -0.3045(2) 0.60639(15) 0.0228(5) Uani 1 1 d .
C41 C 0.94952(13) 0.3354(3) 0.55377(17) 0.0167(6) Uani 1 1 d .
H41 H 0.9546 0.3523 0.4998 0.020 Uiso 1 1 calc R
C22 C 0.81396(15) 0.5965(3) 0.39624(18) 0.0232(6) Uani 1 1 d .
H22 H 0.8232 0.6826 0.4150 0.028 Uiso 1 1 calc R
C9 C 0.79020(14) -0.3014(3) 0.61993(16) 0.0162(5) Uani 1 1 d .
H9 H 0.7995 -0.3896 0.6343 0.019 Uiso 1 1 calc R
C6 C 0.76275(13) -0.0338(3) 0.57175(15) 0.0122(5) Uani 1 1 d .
C50 C 0.65188(13) 0.3954(3) 0.43418(17) 0.0174(6) Uani 1 1 d .
C24 C 0.77452(15) 0.4463(3) 0.28751(17) 0.0218(6) Uani 1 1 d .
H24 H 0.7566 0.4319 0.2332 0.026 Uiso 1 1 calc R
C10 C 0.72594(13) -0.2519(3) 0.61726(16) 0.0166(5) Uani 1 1 d .
H10 H 0.6915 -0.3053 0.6308 0.020 Uiso 1 1 calc R
C7 C 0.82702(13) -0.0857(3) 0.57768(15) 0.0140(5) Uani 1 1 d .
H7 H 0.8619 -0.0317 0.5660 0.017 Uiso 1 1 calc R
C53 C 0.64325(17) 0.6410(3) 0.4380(2) 0.0284(7) Uani 1 1 d .
H02A H 0.6159 0.6475 0.4807 0.043 Uiso 1 1 calc R
H02B H 0.6311 0.7102 0.3986 0.043 Uiso 1 1 calc R
H02C H 0.6897 0.6503 0.4608 0.043 Uiso 1 1 calc R
C40 C 0.89252(13) 0.2689(3) 0.57155(16) 0.0144(5) Uani 1 1 d .
C30 C 0.85585(13) 0.0920(2) 0.42974(15) 0.0130(5) Uani 1 1 d .
C3 C 0.54608(14) -0.0108(3) 0.60128(17) 0.0223(6) Uani 1 1 d .
H3 H 0.5011 -0.0147 0.6083 0.027 Uiso 1 1 calc R
C11 C 0.90829(14) -0.2674(3) 0.60431(16) 0.0167(5) Uani 1 1 d .
C45 C 0.88558(14) 0.2435(3) 0.65235(16) 0.0185(6) Uani 1 1 d .
H45 H 0.8478 0.1991 0.6646 0.022 Uiso 1 1 calc R
C21 C 0.82636(13) 0.4898(3) 0.44952(16) 0.0166(6) Uani 1 1 d .
H21 H 0.8431 0.5051 0.5041 0.020 Uiso 1 1 calc R
C1 C 0.64482(13) 0.0720(3) 0.57630(16) 0.0146(5) Uani 1 1 d .
C31 C 0.92382(13) 0.0684(3) 0.42749(16) 0.0157(5) Uani 1 1 d .
H31 H 0.9563 0.1158 0.4616 0.019 Uiso 1 1 calc R
C2 C 0.58957(14) -0.1123(3) 0.60866(17) 0.0212(6) Uani 1 1 d .
H2 H 0.5809 -0.2000 0.6216 0.025 Uiso 1 1 calc R
C32 C 0.94282(14) -0.0258(3) 0.37426(17) 0.0198(6) Uani 1 1 d .
H32 H 0.9881 -0.0437 0.3740 0.024 Uiso 1 1 calc R
C23 C 0.78790(15) 0.5748(3) 0.31559(18) 0.0242(6) Uani 1 1 d .
H23 H 0.7793 0.6463 0.2800 0.029 Uiso 1 1 calc R
C34 C 0.82734(14) -0.0716(3) 0.32409(17) 0.0191(6) Uani 1 1 d .
H34 H 0.7950 -0.1174 0.2889 0.023 Uiso 1 1 calc R
C52 C 0.60134(16) 0.3580(3) 0.30656(19) 0.0286(7) Uani 1 1 d .
H039 H 0.5838 0.3138 0.2588 0.034 Uiso 1 1 calc R
C8 C 0.84065(13) -0.2186(3) 0.60095(15) 0.0148(5) Uani 1 1 d .
C4 C 0.54855(15) 0.2332(3) 0.5707(2) 0.0269(7) Uani 1 1 d .
H4A H 0.5763 0.2976 0.6024 0.040 Uiso 1 1 calc R
H4B H 0.5053 0.2301 0.5885 0.040 Uiso 1 1 calc R
H4C H 0.5432 0.2578 0.5141 0.040 Uiso 1 1 calc R
C42 C 0.99845(14) 0.3764(3) 0.61672(18) 0.0205(6) Uani 1 1 d .
H42 H 1.0365 0.4204 0.6050 0.025 Uiso 1 1 calc R
C5 C 0.71396(13) -0.1205(3) 0.59392(15) 0.0139(5) Uani 1 1 d .
C51 C 0.60116(15) 0.4892(3) 0.31970(19) 0.0277(7) Uani 1 1 d .
H044 H 0.5830 0.5535 0.2825 0.033 Uiso 1 1 calc R
C44 C 0.93511(15) 0.2845(3) 0.71501(18) 0.0248(6) Uani 1 1 d .
H44 H 0.9307 0.2664 0.7691 0.030 Uiso 1 1 calc R
C43 C 0.99067(15) 0.3518(3) 0.69693(18) 0.0232(6) Uani 1 1 d .
H43 H 1.0232 0.3809 0.7390 0.028 Uiso 1 1 calc R
C33 C 0.89448(15) -0.0936(3) 0.32139(17) 0.0205(6) Uani 1 1 d .
H33 H 0.9075 -0.1539 0.2841 0.025 Uiso 1 1 calc R
C25 C 0.78772(14) 0.3397(3) 0.33985(17) 0.0178(6) Uani 1 1 d .
H25 H 0.7791 0.2538 0.3204 0.021 Uiso 1 1 calc R

loop_
_atom_site_aniso_label
_atom_site_aniso_U_11
_atom_site_aniso_U_22
_atom_site_aniso_U_33
_atom_site_aniso_U_23
_atom_site_aniso_U_13
_atom_site_aniso_U_12
Pt01 0.01235(5) 0.01344(5) 0.01042(5) 0.00108(4) 0.00186(4) 0.00096(4)
P1 0.0134(3) 0.0114(3) 0.0100(3) 0.0008(3) 0.0014(3) 0.0001(3)
S1 0.0200(3) 0.0175(3) 0.0148(3) 0.0000(3) 0.0023(3) 0.0040(3)
P2 0.0167(3) 0.0216(4) 0.0224(4) -0.0021(3) 0.0043(3) 0.0004(3)
F6 0.0215(8) 0.0241(9) 0.0350(10) -0.0020(8) 0.0045(8) 0.0055(7)
F4 0.0233(9) 0.0330(10) 0.0369(11) 0.0003(8) 0.0066(8) 0.0087(8)
F1 0.0240(9) 0.0259(9) 0.0342(10) 0.0033(8) 0.0067(8) -0.0051(7)
F3 0.0300(10) 0.0397(11) 0.0233(9) -0.0055(8) 0.0013(8) 0.0016(8)
F5 0.0388(10) 0.0300(10) 0.0223(9) -0.0036(8) 0.0051(8) 0.0028(8)
N5 0.0212(12) 0.0170(11) 0.0228(13) -0.0007(10) -0.0021(10) -0.0004(10)
F2 0.0238(9) 0.0322(10) 0.0434(11) 0.0020(9) 0.0094(8) -0.0062(8)
C35 0.0180(13) 0.0150(13) 0.0134(13) 0.0015(11) 0.0024(10) 0.0007(11)
C20 0.0137(12) 0.0132(12) 0.0121(12) 0.0020(10) 0.0051(10) 0.0016(10)
N1 0.0151(11) 0.0180(11) 0.0135(11) 0.0012(9) 0.0029(9) -0.0030(9)
N4 0.0206(12) 0.0187(12) 0.0188(12) -0.0003(10) -0.0020(10) 0.0045(10)
N2 0.0153(11) 0.0232(12) 0.0179(12) 0.0014(10) 0.0039(9) 0.0013(10)
N3 0.0247(13) 0.0179(12) 0.0264(14) 0.0029(10) 0.0054(11) 0.0028(10)
C41 0.0180(13) 0.0147(13) 0.0175(14) 0.0006(11) 0.0029(11) 0.0024(11)
C22 0.0296(16) 0.0143(13) 0.0250(16) 0.0008(12) 0.0018(13) -0.0003(12)
C9 0.0259(14) 0.0132(12) 0.0099(12) 0.0013(10) 0.0044(11) -0.0015(11)
C6 0.0167(12) 0.0128(12) 0.0072(12) 0.0009(10) 0.0022(10) 0.0014(10)
C50 0.0147(13) 0.0187(13) 0.0189(14) 0.0027(11) 0.0033(11) 0.0025(11)
C24 0.0298(16) 0.0231(15) 0.0119(13) 0.0023(11) 0.0010(12) 0.0053(13)
C10 0.0198(13) 0.0175(13) 0.0131(13) -0.0014(11) 0.0047(11) -0.0064(11)
C7 0.0189(13) 0.0143(12) 0.0089(12) -0.0005(10) 0.0025(10) -0.0027(10)
C53 0.0362(18) 0.0195(15) 0.0271(17) -0.0003(13) -0.0027(14) 0.0094(13)
C40 0.0163(13) 0.0125(12) 0.0139(13) -0.0023(10) 0.0005(10) 0.0026(10)
C30 0.0193(13) 0.0106(12) 0.0094(12) 0.0024(10) 0.0035(10) 0.0011(10)
C3 0.0142(13) 0.0323(16) 0.0210(15) 0.0001(13) 0.0047(11) -0.0031(12)
C11 0.0241(14) 0.0129(13) 0.0133(13) 0.0008(10) 0.0037(11) -0.0012(11)
C45 0.0198(14) 0.0205(14) 0.0150(13) -0.0010(11) 0.0018(11) -0.0003(11)
C21 0.0197(13) 0.0153(13) 0.0141(13) -0.0017(10) -0.0003(11) -0.0007(11)
C1 0.0122(12) 0.0194(13) 0.0127(13) -0.0002(11) 0.0029(10) -0.0007(10)
C31 0.0166(13) 0.0158(13) 0.0144(13) 0.0037(10) 0.0015(11) 0.0014(10)
C2 0.0183(14) 0.0259(15) 0.0199(15) 0.0011(12) 0.0049(12) -0.0060(12)
C32 0.0201(14) 0.0192(14) 0.0212(15) 0.0038(12) 0.0071(11) 0.0068(12)
C23 0.0315(16) 0.0179(14) 0.0233(16) 0.0085(12) 0.0050(13) 0.0025(12)
C34 0.0246(15) 0.0160(13) 0.0164(14) -0.0004(11) 0.0025(12) -0.0018(11)
C52 0.0294(16) 0.0300(17) 0.0220(16) -0.0009(13) -0.0103(13) -0.0007(14)
C8 0.0194(13) 0.0160(13) 0.0090(12) 0.0002(10) 0.0017(10) 0.0019(11)
C4 0.0200(14) 0.0283(16) 0.0337(18) 0.0054(14) 0.0086(13) 0.0074(13)
C42 0.0137(13) 0.0172(14) 0.0295(16) -0.0014(12) -0.0007(12) -0.0008(11)
C5 0.0155(13) 0.0177(13) 0.0084(12) -0.0011(10) 0.0017(10) -0.0009(10)
C51 0.0273(16) 0.0291(17) 0.0240(16) 0.0042(13) -0.0053(13) 0.0054(13)
C44 0.0300(16) 0.0282(16) 0.0150(14) -0.0029(12) 0.0000(12) 0.0033(13)
C43 0.0209(14) 0.0224(15) 0.0230(15) -0.0071(12) -0.0075(12) 0.0045(12)
C33 0.0291(15) 0.0160(13) 0.0175(14) -0.0022(11) 0.0074(12) 0.0050(12)
C25 0.0224(14) 0.0164(13) 0.0146(13) 0.0003(11) 0.0024(11) 0.0007(11)

loop_
_atom_type_symbol
_atom_type_description
_atom_type_scat_dispersion_real
_atom_type_scat_dispersion_imag
_atom_type_scat_source
C C 0.0033 0.0016 'International Tables Vol C Tables 4.2.6.8 and 6.1.1.4'
H H 0.0000 0.0000 'International Tables Vol C Tables 4.2.6.8 and 6.1.1.4'
N N 0.0061 0.0033 'International Tables Vol C Tables 4.2.6.8 and 6.1.1.4'
F F 0.0171 0.0103 'International Tables Vol C Tables 4.2.6.8 and 6.1.1.4'
P P 0.1023 0.0942 'International Tables Vol C Tables 4.2.6.8 and 6.1.1.4'
S S 0.1246 0.1234 'International Tables Vol C Tables 4.2.6.8 and 6.1.1.4'
Pt Pt -1.7033 8.3905 'International Tables Vol C Tables 4.2.6.8 and 6.1.1.4'

loop_
_geom_angle_atom_site_label_1
_geom_angle_atom_site_label_2
_geom_angle_atom_site_label_3
_geom_angle
C1 Pt01 C6 79.54(10)
C1 Pt01 P1 171.08(8)
C6 Pt01 P1 94.67(7)
C1 Pt01 S1 97.45(8)
C6 Pt01 S1 170.82(7)
P1 Pt01 S1 89.28(3)
C40 P1 C30 108.63(12)
C40 P1 C20 104.87(12)
C30 P1 C20 101.51(12)
C40 P1 Pt01 113.25(9)
C30 P1 Pt01 112.53(9)
C20 P1 Pt01 115.11(9)
C50 S1 Pt01 105.25(10)
F2 P2 F5 90.67(10)
F2 P2 F4 90.40(10)
F5 P2 F4 90.56(10)
F2 P2 F1 178.89(11)
F5 P2 F1 90.44(10)
F4 P2 F1 89.66(10)
F2 P2 F6 89.90(10)
F5 P2 F6 90.14(10)
F4 P2 F6 179.23(11)
F1 P2 F6 90.02(10)
F2 P2 F3 89.40(10)
F5 P2 F3 179.41(11)
F4 P2 F3 90.02(10)
F1 P2 F3 89.49(10)
F6 P2 F3 89.28(10)
C50 N5 C52 110.3(2)
C34 C35 C30 120.4(2)
C21 C20 C25 118.6(2)
C21 C20 P1 121.1(2)
C25 C20 P1 120.1(2)
C1 N1 C2 111.3(2)
C1 N1 C5 117.6(2)
C2 N1 C5 131.1(2)
C50 N4 C51 109.3(2)
C50 N4 C53 124.4(2)
C51 N4 C53 126.3(2)
C1 N2 C3 110.6(2)
C1 N2 C4 126.8(2)
C3 N2 C4 122.6(2)
C42 C41 C40 119.9(3)
C23 C22 C21 120.0(3)
C10 C9 C8 119.4(2)
C7 C6 C5 115.5(2)
C7 C6 Pt01 129.76(19)
C5 C6 Pt01 114.62(18)
N5 C50 N4 106.3(2)
N5 C50 S1 129.0(2)
N4 C50 S1 124.7(2)
C25 C24 C23 120.3(3)
C9 C10 C5 118.4(2)
C6 C7 C8 121.3(2)
C45 C40 C41 119.6(2)
C45 C40 P1 118.3(2)
C41 C40 P1 122.1(2)
C35 C30 C31 119.3(2)
C35 C30 P1 116.8(2)
C31 C30 P1 123.8(2)
C2 C3 N2 107.6(2)
N3 C11 C8 179.0(3)
C40 C45 C44 120.1(3)
C22 C21 C20 120.7(3)
N2 C1 N1 104.6(2)
N2 C1 Pt01 140.8(2)
N1 C1 Pt01 114.28(18)
C32 C31 C30 119.8(2)
C3 C2 N1 106.0(3)
C31 C32 C33 120.2(3)
C22 C23 C24 120.0(3)
C33 C34 C35 120.0(3)
C51 C52 N5 106.3(3)
C9 C8 C7 120.9(2)
C9 C8 C11 120.4(2)
C7 C8 C11 118.6(2)
C43 C42 C41 120.0(3)
C10 C5 C6 124.4(2)
C10 C5 N1 121.9(2)
C6 C5 N1 113.6(2)
C52 C51 N4 107.9(3)
C43 C44 C45 119.9(3)
C44 C43 C42 120.5(3)
C34 C33 C32 120.1(3)
C24 C25 C20 120.5(3)

loop_
_geom_bond_atom_site_label_1
_geom_bond_atom_site_label_2
_geom_bond_distance
Pt01 C1 2.037(3)
Pt01 C6 2.047(3)
Pt01 P1 2.3046(8)
Pt01 S1 2.3781(13)
P1 C40 1.815(3)
P1 C30 1.820(3)
P1 C20 1.824(3)
S1 C50 1.704(3)
P2 F2 1.5951(19)
P2 F5 1.5974(19)
P2 F4 1.5981(18)
P2 F1 1.6024(18)
P2 F6 1.6028(18)
P2 F3 1.6206(19)
N5 C50 1.340(4)
N5 C52 1.388(4)
C35 C34 1.385(4)
C35 C30 1.390(4)
C20 C21 1.393(4)
C20 C25 1.400(4)
N1 C1 1.361(3)
N1 C2 1.386(3)
N1 C5 1.418(3)
N4 C50 1.347(3)
N4 C51 1.381(4)
N4 C53 1.453(4)
N2 C1 1.346(3)
N2 C3 1.390(4)
N2 C4 1.468(4)
N3 C11 1.145(4)
C41 C42 1.387(4)
C41 C40 1.396(4)
C22 C23 1.378(4)
C22 C21 1.388(4)
C9 C10 1.381(4)
C9 C8 1.385(4)
C6 C7 1.385(4)
C6 C5 1.402(4)
C24 C25 1.379(4)
C24 C23 1.386(4)
C10 C5 1.389(4)
C7 C8 1.406(4)
C40 C45 1.389(4)
C30 C31 1.394(4)
C3 C2 1.339(4)
C11 C8 1.441(4)
C45 C44 1.391(4)
C31 C32 1.386(4)
C32 C33 1.388(4)
C34 C33 1.377(4)
C52 C51 1.337(4)
C42 C43 1.382(4)
C44 C43 1.378(4)
